data_1567708
loop_
_publ_author_name
'Dasgupta, Ayan'
'Guerzoni, Michael G.'
'Alotaibi, Nusaybah'
'van Ingen, Yara'
'Farshadfar, Kaveh'
'Richards, Emma'
'Ariafard, Alireza'
'Melen, Rebecca L.'

_publ_section_title
;
 Chemo- and regio-selective amidation of indoles with isocyanates using
 borane Lewis acids
;
_journal_issue 19
_journal_name_full 'Catalysis Science &amp; Technology'
_journal_page_first 5982
_journal_page_last 5990
_journal_paper_doi 10.1039/D2CY01441F
_journal_volume 12
_journal_year 2022
_chemical_formula_moiety 'C16 H14 N2 O2'
_chemical_formula_sum 'C16 H14 N2 O2'
_chemical_formula_weight 266.29
_space_group_crystal_system monoclinic
_space_group_IT_number 14
_space_group_name_Hall '-P 2ybc'
_space_group_name_H-M_alt 'P 1 21/c 1'
_atom_sites_solution_hydrogens mixed
_atom_sites_solution_primary intrinsic
_atom_sites_solution_secondary difmap
_audit_creation_method SHELXL-2018/3
_audit_update_record
;
2021-11-29 deposited with the CCDC.	2022-08-18 downloaded from the CCDC.
;
_cell_angle_alpha 90
_cell_angle_beta 98.519(15)
_cell_angle_gamma 90
_cell_formula_units_Z 4
_cell_length_a 26.505(6)
_cell_length_b 5.5966(7)
_cell_length_c 9.4104(11)
_cell_measurement_reflns_used 1297
_cell_measurement_temperature 293(2)
_cell_measurement_theta_max 20.1380
_cell_measurement_theta_min 3.8850
_cell_volume 1380.5(4)
_computing_cell_refinement 'CrysAlisPro 1.171.41.112a (Rigaku OD, 2021)'
_computing_data_collection 'CrysAlisPro 1.171.41.112a (Rigaku OD, 2021)'
_computing_data_reduction 'CrysAlisPro 1.171.41.112a (Rigaku OD, 2021)'
_computing_molecular_graphics mercury
_computing_structure_refinement 'SHELXL-2018/3 (Sheldrick, 2018)'
_computing_structure_solution 'SHELXT 2018/2 (Sheldrick, 2018)'
_diffrn_ambient_temperature 293(2)
_diffrn_measured_fraction_theta_full 0.998
_diffrn_measured_fraction_theta_max 0.998
_diffrn_measurement_device_type 'SuperNova, Dual, Cu at home/near, Atlas'
_diffrn_radiation_type 'Mo K\a'
_diffrn_radiation_wavelength 0.71073
_diffrn_reflns_av_R_equivalents 0.0683
_diffrn_reflns_av_unetI/netI 0.0761
_diffrn_reflns_Laue_measured_fraction_full 0.998
_diffrn_reflns_Laue_measured_fraction_max 0.998
_diffrn_reflns_limit_h_max 19
_diffrn_reflns_limit_h_min -28
_diffrn_reflns_limit_k_max 6
_diffrn_reflns_limit_k_min -6
_diffrn_reflns_limit_l_max 10
_diffrn_reflns_limit_l_min -10
_diffrn_reflns_number 7061
_diffrn_reflns_point_group_measured_fraction_full 0.998
_diffrn_reflns_point_group_measured_fraction_max 0.998
_diffrn_reflns_theta_full 22.496
_diffrn_reflns_theta_max 22.496
_diffrn_reflns_theta_min 3.723
_diffrn_source 'micro-focus sealed X-ray tube'
_exptl_absorpt_coefficient_mu 0.086
_exptl_absorpt_correction_T_max 1.000
_exptl_absorpt_correction_T_min 0.892
_exptl_absorpt_correction_type gaussian
_exptl_absorpt_process_details
;
CrysAlisPro 1.171.41.112a (Rigaku Oxford Diffraction, 2021)
Numerical absorption correction based on gaussian integration over
a multifaceted crystal model
Empirical absorption correction using spherical harmonics,
implemented in SCALE3 ABSPACK scaling algorithm.
;
_exptl_crystal_colour colourless
_exptl_crystal_density_diffrn 1.281
_exptl_crystal_description block
_exptl_crystal_F_000 560
_exptl_crystal_size_max 0.205
_exptl_crystal_size_mid 0.097
_exptl_crystal_size_min 0.059
_refine_diff_density_max 0.214
_refine_diff_density_min -0.178
_refine_diff_density_rms 0.047
_refine_ls_extinction_method none
_refine_ls_goodness_of_fit_ref 1.066
_refine_ls_hydrogen_treatment mixed
_refine_ls_matrix_type full
_refine_ls_number_parameters 185
_refine_ls_number_reflns 1786
_refine_ls_number_restraints 1
_refine_ls_restrained_S_all 1.066
_refine_ls_R_factor_all 0.1258
_refine_ls_R_factor_gt 0.0726
_refine_ls_shift/su_max 0.000
_refine_ls_shift/su_mean 0.000
_refine_ls_structure_factor_coef Fsqd
_refine_ls_weighting_details 'w=1/[\s^2^(Fo^2^)+(0.0643P)^2^+1.1777P] where P=(Fo^2^+2Fc^2^)/3'
_refine_ls_weighting_scheme calc
_refine_ls_wR_factor_gt 0.1669
_refine_ls_wR_factor_ref 0.2072
_reflns_Friedel_coverage 0.000
_reflns_number_gt 1056
_reflns_number_total 1786
_reflns_threshold_expression 'I > 2\s(I)'
_cod_data_source_file d2cy01441f2.cif
_cod_data_source_block rm2128c_a
_cod_original_sg_symbol_H-M 'P 21/c'
_cod_database_code 1567708
_shelx_shelxl_version_number 2018/3
_shelx_space_group_comment
;
The symmetry employed for this shelxl refinement is uniquely defined
by the following loop, which should always be used as a source of
symmetry information in preference to the above space-group names.
They are only intended as comments.
;

loop_
_space_group_symop_operation_xyz
'x, y, z'
'-x, y+1/2, -z+1/2'
'-x, -y, -z'
'x, -y-1/2, z-1/2'

loop_
_atom_site_label
_atom_site_type_symbol
_atom_site_fract_x
_atom_site_fract_y
_atom_site_fract_z
_atom_site_U_iso_or_equiv
_atom_site_adp_type
_atom_site_occupancy
_atom_site_site_symmetry_order
_atom_site_calc_flag
_atom_site_refinement_flags_posn
_atom_site_refinement_flags_adp
_atom_site_refinement_flags_occupancy
_atom_site_disorder_assembly
_atom_site_disorder_group
O1 O 0.21828(14) 0.8787(6) 0.1394(3) 0.0677(11) Uani 1 1 d . . . . .
O3 O 0.44783(17) 0.4693(7) 0.0910(4) 0.0842(13) Uani 1 1 d . . . . .
N2 N 0.26208(18) 0.5925(7) 0.2812(4) 0.0579(12) Uani 1 1 d . . . . .
N1 N 0.19236(19) 0.7779(8) 0.3519(4) 0.0683(14) Uani 1 1 d D . . . .
H1 H 0.201(2) 0.699(8) 0.431(3) 0.082 Uiso 1 1 d D U . . .
C21 C 0.3081(2) 0.5913(8) 0.2220(5) 0.0543(14) Uani 1 1 d . . . . .
C26 C 0.3349(2) 0.3832(8) 0.2736(5) 0.0587(15) Uani 1 1 d . . . . .
C17 C 0.2229(2) 0.7595(10) 0.2502(5) 0.0604(14) Uani 1 1 d . . . . .
C22 C 0.3284(2) 0.7502(8) 0.1331(5) 0.0583(14) Uani 1 1 d . . . . .
H22 H 0.310737 0.887700 0.100240 0.070 Uiso 1 1 calc R U . . .
C11 C 0.1447(2) 0.8982(10) 0.3380(5) 0.0623(15) Uani 1 1 d . . . . .
C24 C 0.4018(2) 0.4958(9) 0.1415(6) 0.0643(15) Uani 1 1 d . . . . .
C27 C 0.3045(2) 0.2569(9) 0.3630(5) 0.0660(16) Uani 1 1 d . . . . .
H27 H 0.312829 0.112830 0.409961 0.079 Uiso 1 1 calc R U . . .
C28 C 0.2617(2) 0.3852(9) 0.3666(5) 0.0657(16) Uani 1 1 d . . . . .
H28 H 0.235657 0.343329 0.417953 0.079 Uiso 1 1 calc R U . . .
C23 C 0.3749(2) 0.7007(9) 0.0949(5) 0.0644(15) Uani 1 1 d . . . . .
H23 H 0.388988 0.807348 0.035900 0.077 Uiso 1 1 calc R U . . .
C25 C 0.3825(2) 0.3366(9) 0.2323(5) 0.0660(16) Uani 1 1 d . . . . .
H25 H 0.400901 0.200994 0.265361 0.079 Uiso 1 1 calc R U . . .
C12 C 0.1335(3) 1.0985(10) 0.2549(5) 0.0735(17) Uani 1 1 d . . . . .
H12 H 0.157389 1.161843 0.202353 0.088 Uiso 1 1 calc R U . . .
C16 C 0.1086(3) 0.8100(11) 0.4177(6) 0.0792(18) Uani 1 1 d . . . . .
H16 H 0.116560 0.677073 0.476016 0.095 Uiso 1 1 calc R U . . .
C13 C 0.0860(3) 1.2053(12) 0.2505(7) 0.096(2) Uani 1 1 d . . . . .
H13 H 0.078319 1.341018 0.194394 0.115 Uiso 1 1 calc R U . . .
C15 C 0.0615(3) 0.9148(14) 0.4121(7) 0.097(2) Uani 1 1 d . . . . .
H15 H 0.037727 0.851431 0.465105 0.116 Uiso 1 1 calc R U . . .
C29 C 0.4769(3) 0.2599(10) 0.1319(8) 0.102(2) Uani 1 1 d . . . . .
H29A H 0.485263 0.254406 0.234664 0.154 Uiso 1 1 calc R U . . .
H29B H 0.507774 0.263172 0.089807 0.154 Uiso 1 1 calc R U . . .
H29C H 0.457371 0.121107 0.098805 0.154 Uiso 1 1 calc R U . . .
C14 C 0.0496(3) 1.1139(15) 0.3278(7) 0.104(2) Uani 1 1 d . . . . .
H14 H 0.017756 1.185819 0.322738 0.125 Uiso 1 1 calc R U . . .

loop_
_atom_site_aniso_label
_atom_site_aniso_U_11
_atom_site_aniso_U_22
_atom_site_aniso_U_33
_atom_site_aniso_U_23
_atom_site_aniso_U_13
_atom_site_aniso_U_12
O1 0.089(3) 0.078(2) 0.0372(19) 0.0035(19) 0.0142(17) 0.006(2)
O3 0.078(3) 0.071(3) 0.107(3) 0.012(2) 0.027(3) 0.005(2)
N2 0.078(4) 0.051(3) 0.047(2) -0.001(2) 0.016(2) 0.005(2)
N1 0.086(4) 0.083(3) 0.039(3) 0.005(2) 0.017(3) 0.022(3)
C21 0.072(4) 0.045(3) 0.045(3) -0.007(2) 0.005(3) -0.002(3)
C26 0.085(5) 0.047(3) 0.045(3) -0.001(2) 0.013(3) -0.005(3)
C17 0.073(4) 0.070(4) 0.040(3) -0.011(3) 0.011(3) -0.003(3)
C22 0.076(4) 0.045(3) 0.053(3) -0.002(2) 0.007(3) 0.000(3)
C11 0.079(5) 0.067(4) 0.043(3) -0.011(3) 0.016(3) 0.002(3)
C24 0.071(4) 0.053(3) 0.071(3) -0.009(3) 0.016(3) -0.003(3)
C27 0.105(5) 0.042(3) 0.051(3) -0.004(3) 0.011(3) 0.003(3)
C28 0.100(5) 0.054(3) 0.045(3) -0.001(3) 0.017(3) -0.003(3)
C23 0.076(4) 0.054(3) 0.066(4) -0.002(3) 0.018(3) -0.008(3)
C25 0.086(5) 0.049(3) 0.063(3) -0.003(3) 0.013(3) -0.005(3)
C12 0.104(6) 0.067(4) 0.053(3) 0.004(3) 0.022(3) 0.014(4)
C16 0.092(5) 0.090(4) 0.058(4) -0.003(3) 0.018(3) 0.005(4)
C13 0.119(7) 0.096(5) 0.073(4) 0.020(4) 0.016(4) 0.037(5)
C15 0.088(6) 0.122(6) 0.085(5) -0.009(5) 0.029(4) 0.013(5)
C29 0.088(5) 0.077(4) 0.147(6) 0.007(4) 0.034(4) 0.022(4)
C14 0.101(6) 0.130(6) 0.082(5) -0.003(5) 0.015(4) 0.036(5)

loop_
_atom_type_symbol
_atom_type_description
_atom_type_scat_dispersion_real
_atom_type_scat_dispersion_imag
_atom_type_scat_source
C C 0.0033 0.0016 'International Tables Vol C Tables 4.2.6.8 and 6.1.1.4'
H H 0.0000 0.0000 'International Tables Vol C Tables 4.2.6.8 and 6.1.1.4'
N N 0.0061 0.0033 'International Tables Vol C Tables 4.2.6.8 and 6.1.1.4'
O O 0.0106 0.0060 'International Tables Vol C Tables 4.2.6.8 and 6.1.1.4'

loop_
_geom_angle_atom_site_label_1
_geom_angle_atom_site_label_2
_geom_angle_atom_site_label_3
_geom_angle
_geom_angle_site_symmetry_1
_geom_angle_site_symmetry_3
_geom_angle_publ_flag
C24 O3 C29 117.8(5) . . ?
C17 N2 C28 127.0(5) . . ?
C17 N2 C21 125.4(4) . . ?
C28 N2 C21 107.4(4) . . ?
C17 N1 C11 126.2(4) . . ?
C22 C21 C26 121.2(5) . . ?
C22 C21 N2 132.1(5) . . ?
C26 C21 N2 106.7(4) . . ?
C25 C26 C21 119.1(5) . . ?
C25 C26 C27 132.8(5) . . ?
C21 C26 C27 108.1(5) . . ?
O1 C17 N1 124.6(5) . . ?
O1 C17 N2 121.2(5) . . ?
N1 C17 N2 114.2(5) . . ?
C23 C22 C21 118.5(5) . . ?
C12 C11 C16 119.2(6) . . ?
C12 C11 N1 123.6(6) . . ?
C16 C11 N1 117.1(5) . . ?
O3 C24 C25 124.7(5) . . ?
O3 C24 C23 114.8(5) . . ?
C25 C24 C23 120.5(6) . . ?
C28 C27 C26 107.5(5) . . ?
C27 C28 N2 110.3(5) . . ?
C22 C23 C24 121.8(5) . . ?
C24 C25 C26 118.9(5) . . ?
C11 C12 C13 119.2(6) . . ?
C15 C16 C11 121.5(6) . . ?
C14 C13 C12 121.5(6) . . ?
C16 C15 C14 119.8(7) . . ?
C15 C14 C13 118.8(7) . . ?

loop_
_geom_bond_atom_site_label_1
_geom_bond_atom_site_label_2
_geom_bond_distance
_geom_bond_site_symmetry_2
_geom_bond_publ_flag
O1 C17 1.228(6) . ?
O3 C24 1.380(7) . ?
O3 C29 1.424(6) . ?
N2 C17 1.396(7) . ?
N2 C28 1.412(6) . ?
N2 C21 1.415(7) . ?
N1 C17 1.346(7) . ?
N1 C11 1.420(7) . ?
C21 C22 1.383(7) . ?
C21 C26 1.412(7) . ?
C26 C25 1.399(7) . ?
C26 C27 1.434(7) . ?
C22 C23 1.362(7) . ?
C11 C12 1.374(7) . ?
C11 C16 1.390(8) . ?
C24 C25 1.384(7) . ?
C24 C23 1.387(7) . ?
C27 C28 1.347(7) . ?
C12 C13 1.389(8) . ?
C16 C15 1.374(8) . ?
C13 C14 1.388(9) . ?
C15 C14 1.377(9) . ?
